data_1554076
loop_
_publ_author_name
'Szell, Patrick M. J.'
'Bryce, David L.'

_publ_section_title
;
 35Cl Solid-State NMR and Computational Study of Chlorine Halogen Bond
 Donors in Single-Component Crystalline Chloronitriles
;
_journal_issue 20
_journal_name_full 'The Journal of Physical Chemistry C'
_journal_page_first 11121
_journal_paper_doi 10.1021/acs.jpcc.6b02806
_journal_volume 120
_journal_year 2016
_chemical_formula_sum 'C7 H3 Cl2 N'
_chemical_formula_weight 172.00
_space_group_crystal_system monoclinic
_space_group_IT_number 14
_space_group_name_Hall '-P 2ybc'
_space_group_name_H-M_alt 'P 1 21/c 1'
_atom_sites_solution_hydrogens geom
_audit_creation_method SHELXL-2014/7
_cell_angle_alpha 90
_cell_angle_beta 91.073(4)
_cell_angle_gamma 90
_cell_formula_units_Z 4
_cell_length_a 3.8642(2)
_cell_length_b 13.7861(7)
_cell_length_c 13.8809(7)
_cell_measurement_reflns_used 3349
_cell_measurement_temperature 200(2)
_cell_measurement_theta_max 28.29
_cell_measurement_theta_min 2.96
_cell_volume 739.34(7)
_computing_cell_refinement 'APEX II, Bruker (2009)'
_computing_data_collection 'APEX II, Bruker (2009)'
_computing_data_reduction 'XPREP, Bruker (2009)'
_computing_molecular_graphics 'SHELXTL, Bruker (2004)'
_computing_publication_material 'SHELXTL, Bruker (2004)'
_computing_structure_refinement 'SHELXL-2014/7 (Sheldrick, 2014)'
_computing_structure_solution 'SHELXS-03 (Sheldrick, 2003)'
_diffrn_ambient_temperature 200(2)
_diffrn_measured_fraction_theta_full 0.989
_diffrn_measured_fraction_theta_max 0.982
_diffrn_measurement_device_type 'Bruker APEX-II CCD'
_diffrn_measurement_method '\f and \w scans'
_diffrn_radiation_type MoK\a
_diffrn_radiation_wavelength 0.71073
_diffrn_reflns_av_R_equivalents 0.0256
_diffrn_reflns_av_unetI/netI 0.0274
_diffrn_reflns_Laue_measured_fraction_full 0.989
_diffrn_reflns_Laue_measured_fraction_max 0.982
_diffrn_reflns_limit_h_max 5
_diffrn_reflns_limit_h_min -5
_diffrn_reflns_limit_k_max 18
_diffrn_reflns_limit_k_min -18
_diffrn_reflns_limit_l_max 18
_diffrn_reflns_limit_l_min -18
_diffrn_reflns_number 6083
_diffrn_reflns_point_group_measured_fraction_full 0.989
_diffrn_reflns_point_group_measured_fraction_max 0.982
_diffrn_reflns_theta_full 25.242
_diffrn_reflns_theta_max 28.326
_diffrn_reflns_theta_min 2.082
_exptl_absorpt_coefficient_mu 0.789
_exptl_absorpt_correction_T_max 0.7457
_exptl_absorpt_correction_T_min 0.5236
_exptl_absorpt_correction_type multi-scan
_exptl_absorpt_process_details 'SADABS, Bruker (2003)'
_exptl_crystal_colour colourless
_exptl_crystal_density_diffrn 1.545
_exptl_crystal_density_meas ?
_exptl_crystal_description block
_exptl_crystal_F_000 344
_exptl_crystal_size_max 0.230
_exptl_crystal_size_mid 0.180
_exptl_crystal_size_min 0.140
_refine_diff_density_max 0.330
_refine_diff_density_min -0.287
_refine_diff_density_rms 0.058
_refine_ls_extinction_method none
_refine_ls_goodness_of_fit_ref 1.043
_refine_ls_hydrogen_treatment constr
_refine_ls_matrix_type full
_refine_ls_number_parameters 91
_refine_ls_number_reflns 1807
_refine_ls_number_restraints 0
_refine_ls_restrained_S_all 1.043
_refine_ls_R_factor_all 0.0432
_refine_ls_R_factor_gt 0.0367
_refine_ls_shift/su_max 0.000
_refine_ls_shift/su_mean 0.000
_refine_ls_structure_factor_coef Fsqd
_refine_ls_weighting_details 'w=1/[\s^2^(Fo^2^)+(0.0711P)^2^+0.0393P] where P=(Fo^2^+2Fc^2^)/3'
_refine_ls_weighting_scheme calc
_refine_ls_wR_factor_gt 0.1018
_refine_ls_wR_factor_ref 0.1083
_reflns_Friedel_coverage 0.000
_reflns_number_gt 1532
_reflns_number_total 1807
_reflns_threshold_expression 'I > 2\s(I)'
_cod_data_source_file jp6b02806_si_003.cif
_cod_data_source_block db143
_cod_depositor_comments
;
The following automatic conversions were performed:

data item '_exptl_crystal_density_meas' value 'n/a' was changed to
'?' -- the value is perceived as not measured.

Automatic conversion script
Id: cif_fix_values 6909 2019-04-08 15:41:33Z antanas 

2022-09-15
Z value and formula fixed to values more according to usual
chemical conventions.                 miguel
;
_cod_original_formula_sum 'C28 H12 Cl8 N4'
_cod_original_formula_weight 688.02
_cod_original_formula_units_Z 1
_cod_original_sg_symbol_H-M 'P 21/c'
_cod_database_code 1554076
_shelx_shelxl_version_number 2014/7
_shelx_space_group_comment
; 
The symmetry employed for this shelxl refinement is uniquely defined 
by the following loop, which should always be used as a source of 
symmetry information in preference to the above space-group names. 
They are only intended as comments. 
;
_shelx_estimated_absorpt_t_min 0.839
_shelx_estimated_absorpt_t_max 0.898

loop_
_space_group_symop_operation_xyz
'x, y, z'
'-x, y+1/2, -z+1/2'
'-x, -y, -z'
'x, -y-1/2, z-1/2'

loop_
_atom_site_label
_atom_site_type_symbol
_atom_site_fract_x
_atom_site_fract_y
_atom_site_fract_z
_atom_site_U_iso_or_equiv
_atom_site_adp_type
_atom_site_occupancy
_atom_site_site_symmetry_order
_atom_site_calc_flag
_atom_site_refinement_flags_posn
_atom_site_refinement_flags_adp
Cl1 Cl 0.46678(11) 0.14907(3) 0.15431(3) 0.05071(17) Uani 1 1 d . .
Cl2 Cl -0.09309(13) 0.36146(4) 0.43580(3) 0.06370(18) Uani 1 1 d . .
N1 N 0.2633(6) 0.58393(11) 0.07309(14) 0.0735(5) Uani 1 1 d . .
C1 C 0.2198(4) 0.42830(10) 0.17258(11) 0.0425(3) Uani 1 1 d . .
C2 C 0.3348(4) 0.34017(10) 0.13641(11) 0.0404(3) Uani 1 1 d . .
H2A H 0.4215 0.3351 0.0730 0.048 Uiso 1 1 calc R U
C3 C 0.3180(3) 0.26024(9) 0.19617(10) 0.0384(3) Uani 1 1 d . .
C4 C 0.1886(4) 0.26492(11) 0.28853(10) 0.0424(3) Uani 1 1 d . .
H4A H 0.1796 0.2089 0.3283 0.051 Uiso 1 1 calc R U
C5 C 0.0728(4) 0.35402(11) 0.32094(11) 0.0435(3) Uani 1 1 d . .
C6 C 0.0858(4) 0.43595(11) 0.26488(11) 0.0447(3) Uani 1 1 d . .
H6A H 0.0054 0.4964 0.2884 0.054 Uiso 1 1 calc R U
C7 C 0.2443(5) 0.51604(12) 0.11475(12) 0.0542(4) Uani 1 1 d . .

loop_
_atom_site_aniso_label
_atom_site_aniso_U_11
_atom_site_aniso_U_22
_atom_site_aniso_U_33
_atom_site_aniso_U_23
_atom_site_aniso_U_13
_atom_site_aniso_U_12
Cl1 0.0587(3) 0.0395(2) 0.0541(3) -0.00044(14) 0.00519(19) 0.00348(14)
Cl2 0.0649(3) 0.0872(4) 0.0393(2) -0.01116(18) 0.0090(2) -0.0039(2)
N1 0.1034(14) 0.0468(9) 0.0708(11) 0.0030(7) 0.0165(9) 0.0044(8)
C1 0.0430(7) 0.0384(7) 0.0459(8) -0.0001(6) -0.0015(6) -0.0041(5)
C2 0.0414(7) 0.0416(7) 0.0382(7) -0.0005(5) 0.0008(6) -0.0050(5)
C3 0.0379(7) 0.0362(6) 0.0409(7) -0.0023(5) -0.0015(6) -0.0020(5)
C4 0.0430(8) 0.0464(7) 0.0376(7) 0.0034(6) -0.0013(6) -0.0057(6)
C5 0.0389(7) 0.0562(9) 0.0354(7) -0.0058(6) -0.0002(6) -0.0052(6)
C6 0.0409(7) 0.0433(7) 0.0497(8) -0.0093(6) -0.0021(6) -0.0020(5)
C7 0.0644(10) 0.0433(8) 0.0551(10) -0.0042(7) 0.0075(8) 0.0002(7)

loop_
_atom_type_symbol
_atom_type_description
_atom_type_scat_dispersion_real
_atom_type_scat_dispersion_imag
_atom_type_scat_source
C C 0.0033 0.0016 'International Tables Vol C Tables 4.2.6.8 and 6.1.1.4'
H H 0.0000 0.0000 'International Tables Vol C Tables 4.2.6.8 and 6.1.1.4'
N N 0.0061 0.0033 'International Tables Vol C Tables 4.2.6.8 and 6.1.1.4'
Cl Cl 0.1484 0.1585 'International Tables Vol C Tables 4.2.6.8 and 6.1.1.4'

loop_
_geom_angle_atom_site_label_1
_geom_angle_atom_site_label_2
_geom_angle_atom_site_label_3
_geom_angle
C2 C1 C6 121.61(13)
C2 C1 C7 120.15(14)
C6 C1 C7 118.22(13)
C3 C2 C1 117.46(13)
C2 C3 C4 122.69(13)
C2 C3 Cl1 118.84(11)
C4 C3 Cl1 118.48(11)
C5 C4 C3 117.76(13)
C6 C5 C4 122.00(14)
C6 C5 Cl2 119.40(12)
C4 C5 Cl2 118.59(12)
C5 C6 C1 118.46(14)
N1 C7 C1 178.14(19)

loop_
_geom_bond_atom_site_label_1
_geom_bond_atom_site_label_2
_geom_bond_distance
Cl1 C3 1.7406(13)
Cl2 C5 1.7326(16)
N1 C7 1.103(2)
C1 C2 1.391(2)
C1 C6 1.395(2)
C1 C7 1.456(2)
C2 C3 1.3815(19)
C3 C4 1.386(2)
C4 C5 1.385(2)
C5 C6 1.373(2)

loop_
_geom_torsion_atom_site_label_1
_geom_torsion_atom_site_label_2
_geom_torsion_atom_site_label_3
_geom_torsion_atom_site_label_4
_geom_torsion
C6 C1 C2 C3 -1.3(2)
C7 C1 C2 C3 177.39(13)
C1 C2 C3 C4 0.9(2)
C1 C2 C3 Cl1 -178.84(11)
C2 C3 C4 C5 0.0(2)
Cl1 C3 C4 C5 179.68(10)
C3 C4 C5 C6 -0.5(2)
C3 C4 C5 Cl2 179.51(11)
C4 C5 C6 C1 0.1(2)
Cl2 C5 C6 C1 -179.89(11)
C2 C1 C6 C5 0.8(2)
C7 C1 C6 C5 -177.86(14)
